data_1562452
loop_
_publ_author_name
'Zhang, Qingfu'
'Zhang, Haina'
'Geng, Aijing'
'Wang, Suna'
'Zhang, Chong'

_publ_section_title
;
 A new 3D Co(II)--organic framework with acylamide-containing
 tetracarboxylate ligand: Solvothermal synthesis, crystal structure, gas
 adsorption and magnetic property
;
_journal_name_full 'Journal of Solid State Chemistry'
_journal_page_first 141
_journal_page_last 146
_journal_paper_doi 10.1016/j.jssc.2014.01.018
_journal_volume 212
_journal_year 2014
_chemical_formula_sum 'C91 H91 Co4 N9 O27 S6'
_chemical_formula_weight 2170.81
_space_group_IT_number 14
_space_group_name_Hall '-P 2ybc'
_space_group_name_H-M_alt 'P 1 21/c 1'
_symmetry_cell_setting monoclinic
_symmetry_space_group_name_H-M 'P 1 21/c 1'
_atom_sites_solution_hydrogens geom
_atom_sites_solution_primary direct
_atom_sites_solution_secondary difmap
_cell_angle_alpha 90.00
_cell_angle_beta 93.866(2)
_cell_angle_gamma 90.00
_cell_formula_units_Z 2
_cell_length_a 21.6461(5)
_cell_length_b 11.5792(5)
_cell_length_c 19.7016(5)
_cell_measurement_reflns_used 5806
_cell_measurement_temperature 121(2)
_cell_measurement_theta_max 25.02
_cell_measurement_theta_min 2.58
_cell_volume 4926.9(3)
_computing_cell_refinement 'Bruker SMART'
_computing_data_collection 'Bruker SMART'
_computing_data_reduction 'Bruker SAINT'
_computing_molecular_graphics 'Bruker SHELXTL'
_computing_publication_material 'Bruker SHELXTL'
_computing_structure_refinement 'SHELXL-97 (Sheldrick, 1997)'
_computing_structure_solution 'SHELXS-97 (Sheldrick, 1990)'
_diffrn_ambient_temperature 121(2)
_diffrn_measured_fraction_theta_full 0.999
_diffrn_measured_fraction_theta_max 0.999
_diffrn_measurement_device_type 'CCD area detector'
_diffrn_measurement_method 'phi and omega scans'
_diffrn_radiation_monochromator graphite
_diffrn_radiation_source 'fine-focus sealed tube'
_diffrn_radiation_type MoK\a
_diffrn_radiation_wavelength 0.71073
_diffrn_reflns_av_R_equivalents 0.0581
_diffrn_reflns_av_sigmaI/netI 0.0590
_diffrn_reflns_limit_h_max 25
_diffrn_reflns_limit_h_min -25
_diffrn_reflns_limit_k_max 13
_diffrn_reflns_limit_k_min -13
_diffrn_reflns_limit_l_max 23
_diffrn_reflns_limit_l_min -21
_diffrn_reflns_number 31066
_diffrn_reflns_theta_full 25.02
_diffrn_reflns_theta_max 25.02
_diffrn_reflns_theta_min 2.58
_exptl_absorpt_coefficient_mu 0.868
_exptl_absorpt_correction_T_max 0.8455
_exptl_absorpt_correction_T_min 0.7807
_exptl_absorpt_correction_type multi-scan
_exptl_absorpt_process_details sadabs
_exptl_crystal_colour red
_exptl_crystal_density_diffrn 1.463
_exptl_crystal_density_method 'not measured'
_exptl_crystal_description block
_exptl_crystal_F_000 2240
_exptl_crystal_size_max 0.30
_exptl_crystal_size_mid 0.25
_exptl_crystal_size_min 0.20
_refine_diff_density_max 1.289
_refine_diff_density_min -0.793
_refine_diff_density_rms 0.121
_refine_ls_extinction_method none
_refine_ls_goodness_of_fit_ref 1.044
_refine_ls_hydrogen_treatment mixed
_refine_ls_matrix_type full
_refine_ls_number_parameters 739
_refine_ls_number_reflns 8691
_refine_ls_number_restraints 0
_refine_ls_restrained_S_all 1.044
_refine_ls_R_factor_all 0.1031
_refine_ls_R_factor_gt 0.0732
_refine_ls_shift/su_max 0.001
_refine_ls_shift/su_mean 0.000
_refine_ls_structure_factor_coef Fsqd
_refine_ls_weighting_details 'calc w=1/[\s^2^(Fo^2^)+(0.1057P)^2^+21.4870P] where P=(Fo^2^+2Fc^2^)/3'
_refine_ls_weighting_scheme calc
_refine_ls_wR_factor_gt 0.1961
_refine_ls_wR_factor_ref 0.2190
_reflns_number_gt 6245
_reflns_number_total 8691
_reflns_threshold_expression >2sigma(I)
_cod_data_source_file JSSC-2014-212-141.cif
_cod_data_source_block I
_cod_original_sg_symbol_H-M P21/c
_cod_database_code 1562452

loop_
_symmetry_equiv_pos_as_xyz
'x, y, z'
'-x, y+1/2, -z+1/2'
'-x, -y, -z'
'x, -y-1/2, z-1/2'

loop_
_atom_site_label
_atom_site_type_symbol
_atom_site_fract_x
_atom_site_fract_y
_atom_site_fract_z
_atom_site_U_iso_or_equiv
_atom_site_adp_type
_atom_site_occupancy
_atom_site_symmetry_multiplicity
_atom_site_calc_flag
_atom_site_refinement_flags
_atom_site_disorder_assembly
_atom_site_disorder_group
Co1 Co 0.15118(3) 0.34623(7) 0.68016(3) 0.0216(2) Uani 1 1 d . . .
Co2 Co 0.06187(3) 0.19230(7) 0.55659(4) 0.0253(2) Uani 1 1 d . . .
N1 N 0.3830(2) 0.2855(5) 0.4528(3) 0.0395(14) Uani 1 1 d . C .
H1 H 0.3958 0.2939 0.4958 0.047 Uiso 1 1 calc R . .
N2 N 0.7844(2) 0.4570(4) 0.6365(2) 0.0284(11) Uani 1 1 d . . .
H2 H 0.7542 0.4737 0.6627 0.034 Uiso 1 1 calc R . .
N3 N 0.1766(2) 0.5242(5) 0.6944(3) 0.0348(12) Uani 1 1 d . . .
N4 N 0.1136(2) 0.0572(5) 0.5139(3) 0.0366(13) Uani 1 1 d . . .
N5 N 0.384(17) 0.630(14) 0.861(18) 0.09(3) Uani 0.36 1 d P A 1
N5' N 0.38(4) 0.60(4) 0.87(5) 0.10(10) Uani 0.14 1 d P B 2
O1 O 0.19972(18) 0.3400(4) 0.59496(18) 0.0293(9) Uani 1 1 d . . .
O2 O 0.11704(18) 0.3181(4) 0.5223(2) 0.0313(10) Uani 1 1 d . . .
O3 O 0.14180(17) 0.1824(4) 0.28841(19) 0.0304(9) Uani 1 1 d . . .
O4 O 0.23155(17) 0.2056(4) 0.24488(19) 0.0328(10) Uani 1 1 d . . .
O5 O 0.4152(5) 0.290(4) 0.3433(8) 0.058(8) Uani 0.64(7) 1 d P C 1
O5' O 0.4192(8) 0.209(7) 0.3569(13) 0.058(14) Uani 0.36(7) 1 d P C 2
O6 O 0.80415(19) 0.4013(5) 0.5306(2) 0.0455(12) Uani 1 1 d . . .
O7 O 1.00088(17) 0.3072(4) 0.5958(2) 0.0317(10) Uani 1 1 d . . .
O8 O 1.06293(16) 0.4036(4) 0.67065(19) 0.0294(9) Uani 1 1 d . . .
O9 O 0.96670(19) 0.5792(4) 0.8666(2) 0.0373(11) Uani 1 1 d . . .
O10 O 0.87912(17) 0.6719(3) 0.84627(18) 0.0256(9) Uani 1 1 d . . .
O11 O 0.0030(2) 0.1874(5) 0.4709(2) 0.0526(14) Uani 1 1 d . . .
O12 O 0.2927(3) -0.0045(8) 0.7486(3) 0.090(2) Uani 1 1 d . . .
O13 O 0.4025(3) 0.3148(7) 0.6014(3) 0.082(2) Uani 1 1 d . . .
O14 O 0.4238(17) 0.719(3) 0.7771(15) 0.102(10) Uani 0.36 1 d P A 1
S1 S -0.04396(15) 0.2404(3) 0.42838(17) 0.0465(8) Uani 0.54 1 d P D 1
S2 S 0.33146(17) 0.0957(4) 0.72007(18) 0.0675(11) Uani 0.60 1 d P E 1
S3 S 0.41330(16) 0.4206(4) 0.64080(15) 0.0868(11) Uani 0.80 1 d P F 1
O14' O 0.462(4) 0.574(8) 0.924(4) 0.10(3) Uani 0.14 1 d P B 2
S1' S -0.00109(18) 0.3066(4) 0.4256(2) 0.0465(10) Uani 0.46 1 d P D 2
S2' S 0.3237(2) -0.0123(6) 0.6841(3) 0.0675(16) Uani 0.40 1 d P E 2
S3' S 0.3959(6) 0.3269(15) 0.6745(6) 0.087(4) Uani 0.20 1 d P F 2
C1 C 0.1746(3) 0.3207(5) 0.5366(3) 0.0286(13) Uani 1 1 d . . .
C2 C 0.1983(2) 0.2067(5) 0.2950(3) 0.0263(13) Uani 1 1 d . . .
C3 C 0.2159(2) 0.2965(5) 0.4794(3) 0.0234(12) Uani 1 1 d . . .
C4 C 0.1892(2) 0.2640(5) 0.4164(3) 0.0264(12) Uani 1 1 d . . .
H4 H 0.1454 0.2584 0.4090 0.032 Uiso 1 1 calc R . .
C5 C 0.2272(2) 0.2399(5) 0.3640(3) 0.0244(12) Uani 1 1 d . . .
C6 C 0.2911(3) 0.2468(6) 0.3740(3) 0.0292(13) Uani 1 1 d . . .
H6 H 0.3164 0.2304 0.3377 0.035 Uiso 1 1 calc R . .
C7 C 0.3180(2) 0.2779(6) 0.4379(3) 0.0314(14) Uani 1 1 d . . .
C8 C 0.2801(3) 0.3020(6) 0.4904(3) 0.0294(13) Uani 1 1 d . . .
H8 H 0.2982 0.3224 0.5340 0.035 Uiso 1 1 calc R . .
C9 C 0.4271(3) 0.2812(9) 0.4078(4) 0.059(2) Uani 1 1 d . . .
C10 C 0.4934(3) 0.2967(8) 0.4358(4) 0.054(2) Uani 1 1 d . C .
C11 C 0.5389(3) 0.2669(9) 0.3916(4) 0.069(3) Uani 1 1 d . . .
H11 H 0.5272 0.2362 0.3479 0.082 Uiso 1 1 calc R C .
C12 C 0.6006(3) 0.2821(9) 0.4116(4) 0.066(3) Uani 1 1 d . C .
H12 H 0.6312 0.2585 0.3821 0.079 Uiso 1 1 calc R . .
C13 C 0.6191(3) 0.3316(7) 0.4743(4) 0.0477(19) Uani 1 1 d . . .
C14 C 0.6815(3) 0.3530(7) 0.4956(3) 0.0456(18) Uani 1 1 d . C .
H14 H 0.7127 0.3311 0.4665 0.055 Uiso 1 1 calc R . .
C15 C 0.6987(3) 0.4042(6) 0.5565(3) 0.0324(14) Uani 1 1 d . . .
C16 C 0.6528(3) 0.4390(8) 0.5979(4) 0.050(2) Uani 1 1 d . C .
H16 H 0.6642 0.4753 0.6402 0.060 Uiso 1 1 calc R . .
C17 C 0.5919(3) 0.4219(8) 0.5791(4) 0.058(2) Uani 1 1 d . . .
H17 H 0.5615 0.4485 0.6079 0.069 Uiso 1 1 calc R C .
C18 C 0.5727(3) 0.3658(7) 0.5177(3) 0.0439(18) Uani 1 1 d . C .
C19 C 0.5099(3) 0.3476(8) 0.4954(3) 0.052(2) Uani 1 1 d . . .
H19 H 0.4785 0.3723 0.5235 0.062 Uiso 1 1 calc R C .
C20 C 0.7674(3) 0.4209(6) 0.5734(3) 0.0306(14) Uani 1 1 d . C .
C21 C 0.8455(2) 0.4713(5) 0.6658(3) 0.0250(12) Uani 1 1 d . . .
C22 C 0.8975(2) 0.4210(5) 0.6383(3) 0.0244(12) Uani 1 1 d . . .
H22 H 0.8930 0.3793 0.5967 0.029 Uiso 1 1 calc R . .
C23 C 0.9555(2) 0.4326(5) 0.6724(3) 0.0253(12) Uani 1 1 d . . .
C24 C 0.9626(2) 0.4931(5) 0.7333(3) 0.0256(12) Uani 1 1 d . . .
H24 H 1.0026 0.5008 0.7560 0.031 Uiso 1 1 calc R . .
C25 C 0.9117(2) 0.5422(5) 0.7610(3) 0.0259(12) Uani 1 1 d . . .
C26 C 0.8535(3) 0.5329(5) 0.7268(3) 0.0261(12) Uani 1 1 d . . .
H26 H 0.8188 0.5688 0.7451 0.031 Uiso 1 1 calc R . .
C27 C 1.0109(2) 0.3752(5) 0.6440(3) 0.0254(12) Uani 1 1 d . . .
C28 C 0.9198(3) 0.6020(5) 0.8279(3) 0.0277(13) Uani 1 1 d . . .
C29 C 0.1976(5) 0.5895(8) 0.6464(5) 0.075(3) Uani 1 1 d . . .
H29 H 0.2057 0.5533 0.6046 0.090 Uiso 1 1 calc R . .
C30 C 0.2088(5) 0.7055(8) 0.6521(6) 0.089(4) Uani 1 1 d . . .
H30 H 0.2204 0.7492 0.6141 0.107 Uiso 1 1 calc R . .
C31 C 0.2029(5) 0.7571(8) 0.7140(5) 0.081(3) Uani 1 1 d . . .
H31 H 0.2178 0.8330 0.7234 0.097 Uiso 1 1 calc R . .
C32 C 0.1744(5) 0.6939(8) 0.7614(5) 0.081(3) Uani 1 1 d . . .
H32 H 0.1627 0.7296 0.8021 0.097 Uiso 1 1 calc R . .
C33 C 0.1626(5) 0.5787(7) 0.7502(4) 0.067(2) Uani 1 1 d . . .
H33 H 0.1434 0.5361 0.7843 0.081 Uiso 1 1 calc R . .
C34 C 0.0880(4) -0.0066(7) 0.4613(4) 0.059(2) Uani 1 1 d . . .
H34 H 0.0472 0.0127 0.4441 0.071 Uiso 1 1 calc R . .
C35 C 0.1173(4) -0.0978(9) 0.4311(5) 0.071(3) Uani 1 1 d . . .
H35 H 0.0973 -0.1402 0.3946 0.085 Uiso 1 1 calc R . .
C36 C 0.1760(5) -0.1242(9) 0.4558(5) 0.082(3) Uani 1 1 d . . .
H36 H 0.1971 -0.1879 0.4377 0.098 Uiso 1 1 calc R . .
C37 C 0.2051(4) -0.0572(9) 0.5078(5) 0.078(3) Uani 1 1 d . . .
H37 H 0.2470 -0.0695 0.5237 0.093 Uiso 1 1 calc R . .
C38 C 0.1689(4) 0.0283(8) 0.5349(4) 0.063(2) Uani 1 1 d . . .
H38 H 0.1869 0.0696 0.5729 0.076 Uiso 1 1 calc R . .
C39 C -0.0116(5) 0.2491(9) 0.3460(4) 0.077(3) Uani 1 1 d . . .
H39A H -0.0047 0.1711 0.3288 0.092 Uiso 0.54 1 calc PR D 1
H39B H 0.0279 0.2908 0.3505 0.092 Uiso 0.54 1 calc PR D 1
H39C H -0.0405 0.2903 0.3140 0.092 Uiso 0.54 1 calc PR D 1
H39D H -0.0226 0.3108 0.3133 0.092 Uiso 0.46 1 d PR D 2
H39E H 0.0269 0.2120 0.3339 0.092 Uiso 0.46 1 d PR D 2
H39F H -0.0449 0.1917 0.3448 0.092 Uiso 0.46 1 d PR D 2
C40 C -0.0367(9) 0.3866(16) 0.4512(9) 0.063(5) Uani 0.54 1 d P D 1
H40A H -0.0527 0.3984 0.4960 0.094 Uiso 0.54 1 calc PR D 1
H40B H -0.0603 0.4341 0.4174 0.094 Uiso 0.54 1 calc PR D 1
H40C H 0.0071 0.4090 0.4528 0.094 Uiso 0.54 1 calc PR D 1
C40' C -0.0757(10) 0.359(2) 0.4394(11) 0.063(6) Uani 0.46 1 d P D 2
H40D H -0.0753 0.3954 0.4843 0.094 Uiso 0.46 1 calc PR D 2
H40E H -0.1052 0.2946 0.4372 0.094 Uiso 0.46 1 calc PR D 2
H40F H -0.0881 0.4158 0.4042 0.094 Uiso 0.46 1 calc PR D 2
C41 C 0.3015(5) 0.1139(11) 0.6410(6) 0.099(4) Uani 1 1 d . . .
H41A H 0.2629 0.1582 0.6417 0.119 Uiso 0.60 1 calc PR E 1
H41B H 0.2928 0.0384 0.6200 0.119 Uiso 0.60 1 calc PR E 1
H41C H 0.3310 0.1560 0.6146 0.119 Uiso 0.60 1 calc PR E 1
H41D H 0.2581 0.1095 0.6502 0.119 Uiso 0.40 1 d PR E 2
H41E H 0.3044 0.1366 0.5939 0.119 Uiso 0.40 1 d PR E 2
H41F H 0.3208 0.1739 0.6695 0.119 Uiso 0.40 1 d PR E 2
C42 C 0.4017(5) 0.0147(14) 0.7067(7) 0.119(5) Uani 1 1 d . . .
H42A H 0.4185 -0.0175 0.7501 0.143 Uiso 0.60 1 calc PR E 1
H42B H 0.4323 0.0662 0.6883 0.143 Uiso 0.60 1 calc PR E 1
H42C H 0.3920 -0.0483 0.6744 0.143 Uiso 0.60 1 calc PR E 1
H42D H 0.4055 0.0726 0.7430 0.143 Uiso 0.40 1 d PR E 2
H42E H 0.4224 0.0427 0.6671 0.143 Uiso 0.40 1 d PR E 2
H42F H 0.4210 -0.0576 0.7229 0.143 Uiso 0.40 1 d PR E 2
C43 C 0.4547(6) 0.3905(14) 0.7194(6) 0.121(5) Uani 1 1 d . . .
H43A H 0.4976 0.3705 0.7114 0.145 Uiso 0.80 1 calc PR F 1
H43B H 0.4351 0.3256 0.7417 0.145 Uiso 0.80 1 calc PR F 1
H43C H 0.4543 0.4588 0.7488 0.145 Uiso 0.80 1 calc PR F 1
H43D H 0.4896 0.3364 0.7229 0.145 Uiso 0.20 1 d PR F 2
H43E H 0.4420 0.4083 0.7651 0.145 Uiso 0.20 1 d PR F 2
H43F H 0.4672 0.4618 0.6974 0.145 Uiso 0.20 1 d PR F 2
C44 C 0.3426(5) 0.4534(12) 0.6732(6) 0.107(4) Uani 1 1 d . . .
H44A H 0.3126 0.4743 0.6357 0.128 Uiso 0.80 1 calc PR F 1
H44B H 0.3479 0.5184 0.7049 0.128 Uiso 0.80 1 calc PR F 1
H44C H 0.3274 0.3859 0.6971 0.128 Uiso 0.80 1 calc PR F 1
H44D H 0.3541 0.5110 0.6398 0.128 Uiso 0.20 1 d PR F 2
H44E H 0.3447 0.4882 0.7186 0.128 Uiso 0.20 1 d PR F 2
H44F H 0.3003 0.4265 0.6614 0.128 Uiso 0.20 1 d PR F 2
C45 C 0.377(2) 0.695(4) 0.805(3) 0.103(12) Uani 0.36 1 d P A 1
H45 H 0.3371 0.7216 0.7886 0.123 Uiso 0.36 1 calc PR A 1
C46 C 0.445(3) 0.587(5) 0.886(2) 0.096(16) Uani 0.36 1 d P A 1
H46A H 0.4437 0.5642 0.9337 0.143 Uiso 0.36 1 calc PR A 1
H46B H 0.4760 0.6479 0.8820 0.143 Uiso 0.36 1 calc PR A 1
H46C H 0.4560 0.5201 0.8588 0.143 Uiso 0.36 1 calc PR A 1
C47 C 0.332(2) 0.573(3) 0.890(2) 0.099(12) Uani 0.36 1 d P A 1
H47A H 0.3462 0.5318 0.9310 0.148 Uiso 0.36 1 calc PR A 1
H47B H 0.3130 0.5185 0.8563 0.148 Uiso 0.36 1 calc PR A 1
H47C H 0.3011 0.6313 0.9005 0.148 Uiso 0.36 1 calc PR A 1
C45' C 0.404(6) 0.571(9) 0.917(6) 0.10(3) Uani 0.14 1 d P B 2
H45' H 0.3807 0.5468 0.9531 0.117 Uiso 0.14 1 calc PR B 2
C46' C 0.319(4) 0.618(8) 0.837(5) 0.09(3) Uani 0.14 1 d P B 2
H46D H 0.3165 0.6955 0.8166 0.111 Uiso 0.14 1 calc PR B 2
H46E H 0.2890 0.6131 0.8724 0.111 Uiso 0.14 1 calc PR B 2
H46F H 0.3083 0.5603 0.8017 0.111 Uiso 0.14 1 calc PR B 2
C47' C 0.427(6) 0.662(9) 0.810(6) 0.10(3) Uani 0.14 1 d P B 2
H47D H 0.4657 0.6891 0.8339 0.114 Uiso 0.14 1 calc PR B 2
H47E H 0.4055 0.7274 0.7877 0.114 Uiso 0.14 1 calc PR B 2
H47F H 0.4376 0.6054 0.7750 0.114 Uiso 0.14 1 calc PR B 2

loop_
_atom_site_aniso_label
_atom_site_aniso_U_11
_atom_site_aniso_U_22
_atom_site_aniso_U_33
_atom_site_aniso_U_23
_atom_site_aniso_U_13
_atom_site_aniso_U_12
Co1 0.0148(4) 0.0363(5) 0.0137(4) 0.0000(3) 0.0002(3) 0.0028(3)
Co2 0.0217(4) 0.0373(5) 0.0167(4) -0.0005(3) -0.0010(3) 0.0032(3)
N1 0.022(2) 0.076(4) 0.021(3) -0.010(3) -0.002(2) -0.007(3)
N2 0.018(2) 0.043(3) 0.024(3) -0.004(2) -0.0006(19) 0.000(2)
N3 0.034(3) 0.043(3) 0.029(3) -0.007(2) 0.010(2) 0.001(2)
N4 0.042(3) 0.039(3) 0.030(3) 0.003(2) 0.008(2) 0.012(3)
N5 0.11(6) 0.08(7) 0.09(6) -0.04(8) 0.03(4) 0.00(7)
N5' 0.12(13) 0.1(2) 0.10(17) 0.0(2) 0.03(12) 0.0(2)
O1 0.034(2) 0.041(3) 0.0138(19) -0.0038(17) 0.0045(16) -0.0061(19)
O2 0.025(2) 0.045(3) 0.024(2) 0.0043(18) 0.0067(17) 0.0023(18)
O3 0.023(2) 0.048(3) 0.020(2) -0.0010(18) -0.0026(16) -0.0024(18)
O4 0.024(2) 0.056(3) 0.018(2) -0.0044(19) 0.0016(17) -0.0040(19)
O5 0.028(4) 0.12(2) 0.029(5) -0.017(8) 0.003(3) -0.010(6)
O5' 0.028(8) 0.12(4) 0.029(9) -0.017(14) 0.003(6) -0.010(11)
O6 0.023(2) 0.081(4) 0.032(2) -0.015(2) -0.0004(19) -0.002(2)
O7 0.0213(19) 0.049(3) 0.024(2) -0.0119(19) -0.0019(16) 0.0051(18)
O8 0.0171(19) 0.043(3) 0.027(2) -0.0069(18) -0.0032(16) 0.0044(17)
O9 0.034(2) 0.055(3) 0.023(2) -0.0070(19) -0.0040(18) 0.008(2)
O10 0.0244(19) 0.033(2) 0.0194(19) -0.0021(16) 0.0019(16) 0.0022(17)
O11 0.054(3) 0.073(4) 0.029(2) -0.011(2) -0.018(2) 0.016(3)
O12 0.055(3) 0.160(7) 0.058(4) 0.032(4) 0.020(3) 0.010(4)
O13 0.062(4) 0.146(7) 0.038(3) -0.016(4) 0.000(3) -0.017(4)
O14 0.11(2) 0.11(2) 0.09(2) -0.040(15) 0.061(18) -0.019(18)
S1 0.0401(17) 0.058(2) 0.0397(18) 0.0151(15) -0.0134(14) -0.0089(16)
S2 0.0516(19) 0.105(3) 0.047(2) -0.005(2) 0.0119(16) 0.001(2)
S3 0.077(2) 0.138(3) 0.0460(16) -0.0013(19) 0.0073(15) -0.033(2)
O14' 0.11(6) 0.11(5) 0.09(5) -0.04(5) 0.06(5) -0.02(5)
S1' 0.040(2) 0.058(3) 0.040(2) 0.0150(18) -0.0134(17) -0.009(2)
S2' 0.052(3) 0.105(5) 0.047(3) -0.005(3) 0.012(2) 0.001(3)
S3' 0.077(8) 0.138(13) 0.046(6) -0.001(7) 0.007(6) -0.033(8)
C1 0.027(3) 0.039(4) 0.020(3) 0.000(2) 0.006(2) -0.002(3)
C2 0.023(3) 0.035(3) 0.020(3) 0.002(2) -0.001(2) -0.001(2)
C3 0.022(3) 0.030(3) 0.018(3) 0.001(2) 0.003(2) -0.002(2)
C4 0.020(3) 0.036(3) 0.023(3) 0.004(2) -0.001(2) 0.000(2)
C5 0.022(3) 0.035(3) 0.016(3) 0.001(2) 0.000(2) -0.001(2)
C6 0.022(3) 0.048(4) 0.017(3) -0.004(3) 0.000(2) -0.002(3)
C7 0.020(3) 0.049(4) 0.024(3) -0.001(3) -0.002(2) -0.003(3)
C8 0.025(3) 0.047(4) 0.016(3) -0.002(2) 0.000(2) -0.005(3)
C9 0.027(3) 0.110(7) 0.038(4) -0.019(4) 0.000(3) -0.006(4)
C10 0.024(3) 0.099(7) 0.038(4) -0.021(4) 0.003(3) -0.006(4)
C11 0.034(4) 0.118(8) 0.054(5) -0.037(5) -0.001(4) -0.011(4)
C12 0.031(4) 0.119(8) 0.049(5) -0.040(5) 0.006(3) -0.008(4)
C13 0.024(3) 0.082(6) 0.037(4) -0.019(4) 0.000(3) -0.004(3)
C14 0.021(3) 0.078(5) 0.038(4) -0.022(4) 0.005(3) -0.003(3)
C15 0.019(3) 0.050(4) 0.028(3) -0.003(3) 0.001(2) -0.005(3)
C16 0.027(3) 0.087(6) 0.037(4) -0.021(4) -0.003(3) -0.005(4)
C17 0.027(3) 0.103(7) 0.043(4) -0.025(4) 0.004(3) -0.004(4)
C18 0.021(3) 0.080(5) 0.030(3) -0.014(3) 0.001(3) -0.004(3)
C19 0.024(3) 0.101(7) 0.030(4) -0.019(4) 0.002(3) -0.003(4)
C20 0.021(3) 0.041(4) 0.029(3) -0.006(3) 0.002(3) -0.002(3)
C21 0.021(3) 0.031(3) 0.023(3) 0.002(2) 0.001(2) -0.002(2)
C22 0.021(3) 0.031(3) 0.021(3) -0.003(2) -0.002(2) -0.003(2)
C23 0.023(3) 0.034(3) 0.019(3) 0.000(2) 0.002(2) 0.003(2)
C24 0.020(3) 0.037(3) 0.019(3) 0.001(2) -0.003(2) -0.001(2)
C25 0.025(3) 0.031(3) 0.022(3) -0.001(2) 0.001(2) 0.001(2)
C26 0.024(3) 0.032(3) 0.022(3) -0.002(2) 0.003(2) 0.003(2)
C27 0.019(3) 0.037(3) 0.020(3) 0.004(2) -0.001(2) 0.005(2)
C28 0.024(3) 0.038(4) 0.021(3) 0.002(2) 0.002(2) 0.000(3)
C29 0.102(7) 0.059(6) 0.069(6) -0.019(4) 0.053(5) -0.017(5)
C30 0.127(9) 0.053(6) 0.097(8) -0.011(5) 0.072(7) -0.020(6)
C31 0.114(8) 0.048(6) 0.083(7) -0.020(5) 0.034(6) -0.009(5)
C32 0.128(9) 0.055(6) 0.063(6) -0.015(5) 0.025(6) -0.003(6)
C33 0.109(7) 0.045(5) 0.051(5) -0.007(4) 0.022(5) 0.000(5)
C34 0.061(5) 0.057(5) 0.059(5) -0.003(4) 0.010(4) 0.008(4)
C35 0.074(6) 0.078(7) 0.061(6) -0.020(5) 0.013(5) 0.008(5)
C36 0.089(7) 0.075(7) 0.082(7) -0.018(6) 0.008(6) 0.020(6)
C37 0.062(5) 0.080(7) 0.090(7) -0.011(6) -0.004(5) 0.021(5)
C38 0.066(5) 0.071(6) 0.052(5) -0.006(4) 0.007(4) 0.015(5)
C39 0.106(8) 0.075(7) 0.049(5) 0.004(5) 0.003(5) -0.010(6)
C40 0.067(11) 0.065(12) 0.058(10) 0.021(9) 0.010(10) 0.025(10)
C40' 0.067(13) 0.065(14) 0.058(12) 0.021(10) 0.010(11) 0.025(12)
C41 0.096(8) 0.120(10) 0.082(8) 0.019(7) 0.013(6) 0.009(7)
C42 0.080(8) 0.173(15) 0.106(10) -0.003(9) 0.019(7) 0.012(8)
C43 0.117(10) 0.170(14) 0.072(8) -0.013(8) -0.016(7) -0.015(10)
C44 0.096(8) 0.132(11) 0.093(9) -0.034(8) 0.011(7) -0.016(8)
C45 0.12(3) 0.09(3) 0.10(3) -0.05(3) 0.03(3) -0.01(3)
C46 0.11(4) 0.10(3) 0.09(3) -0.04(3) 0.03(3) -0.01(3)
C47 0.12(3) 0.08(2) 0.10(3) -0.03(2) 0.06(3) -0.02(2)
C45' 0.11(9) 0.09(7) 0.10(7) -0.05(6) 0.03(7) -0.01(6)
C46' 0.11(7) 0.08(6) 0.09(6) -0.04(5) 0.04(6) -0.01(5)
C47' 0.10(8) 0.09(8) 0.10(9) -0.04(6) 0.05(7) -0.01(7)

loop_
_atom_type_symbol
_atom_type_description
_atom_type_scat_dispersion_real
_atom_type_scat_dispersion_imag
_atom_type_scat_source
C C 0.0033 0.0016 'International Tables Vol C Tables 4.2.6.8 and 6.1.1.4'
H H 0.0000 0.0000 'International Tables Vol C Tables 4.2.6.8 and 6.1.1.4'
N N 0.0061 0.0033 'International Tables Vol C Tables 4.2.6.8 and 6.1.1.4'
O O 0.0106 0.0060 'International Tables Vol C Tables 4.2.6.8 and 6.1.1.4'
S S 0.1246 0.1234 'International Tables Vol C Tables 4.2.6.8 and 6.1.1.4'
Co Co 0.3494 0.9721 'International Tables Vol C Tables 4.2.6.8 and 6.1.1.4'

loop_
_geom_angle_atom_site_label_1
_geom_angle_atom_site_label_2
_geom_angle_atom_site_label_3
_geom_angle
_geom_angle_site_symmetry_1
_geom_angle_site_symmetry_3
O8 Co1 O1 118.14(16) 1_455 .
O8 Co1 N3 85.92(18) 1_455 .
O1 Co1 N3 89.97(18) . .
O8 Co1 O4 149.43(15) 1_455 4_566
O1 Co1 O4 92.10(15) . 4_566
N3 Co1 O4 90.02(19) . 4_566
O8 Co1 O10 90.87(16) 1_455 2_646
O1 Co1 O10 86.20(15) . 2_646
N3 Co1 O10 173.15(17) . 2_646
O4 Co1 O10 95.79(16) 4_566 2_646
O8 Co1 O3 89.48(15) 1_455 4_566
O1 Co1 O3 152.35(16) . 4_566
N3 Co1 O3 93.36(18) . 4_566
O4 Co1 O3 60.49(14) 4_566 4_566
O10 Co1 O3 92.66(15) 2_646 4_566
O8 Co1 C2 119.45(17) 1_455 4_566
O1 Co1 C2 122.36(17) . 4_566
N3 Co1 C2 91.8(2) . 4_566
O4 Co1 C2 30.32(16) 4_566 4_566
O10 Co1 C2 95.01(17) 2_646 4_566
O3 Co1 C2 30.17(16) 4_566 4_566
O2 Co2 O11 95.4(2) . .
O2 Co2 O7 93.88(17) . 1_455
O11 Co2 O7 87.00(18) . 1_455
O2 Co2 O9 152.38(16) . 2_646
O11 Co2 O9 112.0(2) . 2_646
O7 Co2 O9 84.62(18) 1_455 2_646
O2 Co2 N4 93.38(19) . .
O11 Co2 N4 88.2(2) . .
O7 Co2 N4 171.65(19) 1_455 .
O9 Co2 N4 90.84(19) 2_646 .
O2 Co2 O10 92.62(15) . 2_646
O11 Co2 O10 171.56(19) . 2_646
O7 Co2 O10 95.21(15) 1_455 2_646
O9 Co2 O10 60.20(14) 2_646 2_646
N4 Co2 O10 88.56(17) . 2_646
O2 Co2 C28 122.68(18) . 2_646
O11 Co2 C28 142.0(2) . 2_646
O7 Co2 C28 89.75(18) 1_455 2_646
O9 Co2 C28 29.98(17) 2_646 2_646
N4 Co2 C28 89.79(19) . 2_646
O10 Co2 C28 30.21(16) 2_646 2_646
C9 N1 C7 126.8(5) . .
C9 N1 H1 116.6 . .
C7 N1 H1 116.6 . .
C20 N2 C21 127.3(5) . .
C20 N2 H2 116.4 . .
C21 N2 H2 116.4 . .
C29 N3 C33 115.7(7) . .
C29 N3 Co1 123.8(5) . .
C33 N3 Co1 119.7(5) . .
C38 N4 C34 115.4(7) . .
C38 N4 Co2 124.6(5) . .
C34 N4 Co2 120.0(5) . .
C45 N5 C46 122(10) . .
C45 N5 C47 121(10) . .
C46 N5 C47 115(10) . .
C45' N5' C47' 116(10) . .
C46' N5' C47' 103(10) . .
C1 O1 Co1 122.9(4) . .
C1 O2 Co2 122.6(4) . .
C2 O3 Co1 88.9(3) . 4_565
C2 O4 Co1 89.2(3) . 4_565
C27 O7 Co2 127.8(3) . 1_655
C27 O8 Co1 140.3(4) . 1_655
C28 O9 Co2 92.3(4) . 2_656
C28 O10 Co1 136.8(4) . 2_656
C28 O10 Co2 86.8(3) . 2_656
Co1 O10 Co2 104.58(16) 2_656 2_656
S1 O11 S1' 45.8(2) . .
S1 O11 Co2 149.4(4) . .
S1' O11 Co2 115.6(3) . .
S2' O12 S2 56.6(4) . .
S3 O13 S3' 54.5(7) . .
O11 S1 C40 102.6(7) . .
O11 S1 C39 104.5(4) . .
C40 S1 C39 98.1(7) . .
O11 S1 H39F 112.5 . .
C40 S1 H39F 123.3 . .
C39 S1 H39F 31.9 . .
O12 S2 C41 104.3(6) . .
O12 S2 C42 98.3(6) . .
C41 S2 C42 102.0(6) . .
O12 S2 H41F 133.9 . .
C41 S2 H41F 35.7 . .
C42 S2 H41F 109.9 . .
O12 S2 H42D 108.4 . .
C41 S2 H42D 125.9 . .
C42 S2 H42D 32.3 . .
H41F S2 H42D 115.0 . .
O13 S3 C44 105.4(5) . .
O13 S3 C43 110.7(6) . .
C44 S3 C43 97.3(6) . .
O13 S3 H43F 133.7 . .
C44 S3 H43F 107.0 . .
C43 S3 H43F 33.2 . .
O13 S3 H44D 115.4 . .
C44 S3 H44D 33.5 . .
C43 S3 H44D 118.7 . .
H43F S3 H44D 109.9 . .
O11 S1' C39 99.9(4) . .
O11 S1' C40' 102.8(8) . .
C39 S1' C40' 102.0(9) . .
O12 S2' C41 104.0(6) . .
O12 S2' C42 104.9(6) . .
C41 S2' C42 101.8(7) . .
O13 S3' C43 116.2(10) . .
O13 S3' C44 99.4(10) . .
C43 S3' C44 96.3(10) . .
O1 C1 O2 124.6(5) . .
O1 C1 C3 118.3(5) . .
O2 C1 C3 117.1(5) . .
O3 C2 O4 121.5(5) . .
O3 C2 C5 119.5(5) . .
O4 C2 C5 119.1(5) . .
O3 C2 Co1 61.0(3) . 4_565
O4 C2 Co1 60.5(3) . 4_565
C5 C2 Co1 179.4(5) . 4_565
C4 C3 C8 120.3(5) . .
C4 C3 C1 119.0(5) . .
C8 C3 C1 120.6(5) . .
C3 C4 C5 119.1(5) . .
C3 C4 H4 120.5 . .
C5 C4 H4 120.5 . .
C6 C5 C4 121.2(5) . .
C6 C5 C2 119.4(5) . .
C4 C5 C2 119.4(5) . .
C5 C6 C7 119.6(5) . .
C5 C6 H6 120.2 . .
C7 C6 H6 120.2 . .
C8 C7 C6 119.4(5) . .
C8 C7 N1 117.3(5) . .
C6 C7 N1 123.3(5) . .
C7 C8 C3 120.4(5) . .
C7 C8 H8 119.8 . .
C3 C8 H8 119.8 . .
O5 C9 O5' 44.2(15) . .
O5 C9 N1 123.0(7) . .
O5' C9 N1 117.7(14) . .
O5 C9 C10 118.3(8) . .
O5' C9 C10 115.2(13) . .
N1 C9 C10 117.0(6) . .
C19 C10 C11 119.7(6) . .
C19 C10 C9 124.2(6) . .
C11 C10 C9 115.7(6) . .
C12 C11 C10 119.9(7) . .
C12 C11 H11 120.0 . .
C10 C11 H11 120.0 . .
C11 C12 C13 121.3(7) . .
C11 C12 H12 119.3 . .
C13 C12 H12 119.3 . .
C12 C13 C14 123.2(6) . .
C12 C13 C18 118.4(6) . .
C14 C13 C18 118.4(6) . .
C15 C14 C13 122.4(6) . .
C15 C14 H14 118.8 . .
C13 C14 H14 118.8 . .
C14 C15 C16 118.6(5) . .
C14 C15 C20 117.0(5) . .
C16 C15 C20 124.3(5) . .
C17 C16 C15 121.1(6) . .
C17 C16 H16 119.5 . .
C15 C16 H16 119.5 . .
C16 C17 C18 121.7(7) . .
C16 C17 H17 119.2 . .
C18 C17 H17 119.2 . .
C17 C18 C19 123.7(6) . .
C17 C18 C13 117.8(6) . .
C19 C18 C13 118.4(6) . .
C10 C19 C18 122.1(6) . .
C10 C19 H19 118.9 . .
C18 C19 H19 118.9 . .
O6 C20 N2 123.3(5) . .
O6 C20 C15 120.0(5) . .
N2 C20 C15 116.7(5) . .
C26 C21 C22 119.1(5) . .
C26 C21 N2 117.9(5) . .
C22 C21 N2 122.9(5) . .
C23 C22 C21 119.6(5) . .
C23 C22 H22 120.2 . .
C21 C22 H22 120.2 . .
C24 C23 C22 120.7(5) . .
C24 C23 C27 119.7(5) . .
C22 C23 C27 119.5(5) . .
C25 C24 C23 120.2(5) . .
C25 C24 H24 119.9 . .
C23 C24 H24 119.9 . .
C24 C25 C26 119.7(5) . .
C24 C25 C28 119.5(5) . .
C26 C25 C28 120.8(5) . .
C25 C26 C21 120.7(5) . .
C25 C26 H26 119.6 . .
C21 C26 H26 119.6 . .
O7 C27 O8 126.3(5) . .
O7 C27 C23 117.4(5) . .
O8 C27 C23 116.3(5) . .
O9 C28 O10 120.6(5) . .
O9 C28 C25 118.8(5) . .
O10 C28 C25 120.6(5) . .
O9 C28 Co2 57.7(3) . 2_656
O10 C28 Co2 63.0(3) . 2_656
C25 C28 Co2 176.2(4) . 2_656
N3 C29 C30 125.0(8) . .
N3 C29 H29 117.5 . .
C30 C29 H29 117.5 . .
C29 C30 C31 118.3(9) . .
C29 C30 H30 120.9 . .
C31 C30 H30 120.9 . .
C32 C31 C30 116.7(9) . .
C32 C31 H31 121.7 . .
C30 C31 H31 121.7 . .
C31 C32 C33 119.8(9) . .
C31 C32 H32 120.1 . .
C33 C32 H32 120.1 . .
N3 C33 C32 123.2(8) . .
N3 C33 H33 118.4 . .
C32 C33 H33 118.4 . .
N4 C34 C35 124.4(8) . .
N4 C34 H34 117.8 . .
C35 C34 H34 117.8 . .
C36 C35 C34 117.4(9) . .
C36 C35 H35 121.3 . .
C34 C35 H35 121.3 . .
C35 C36 C37 120.0(9) . .
C35 C36 H36 120.0 . .
C37 C36 H36 120.0 . .
C38 C37 C36 115.9(9) . .
C38 C37 H37 122.1 . .
C36 C37 H37 122.1 . .
N4 C38 C37 126.8(9) . .
N4 C38 H38 116.6 . .
C37 C38 H38 116.6 . .
S1' C39 S1 40.0(3) . .
S1' C39 H39A 131.5 . .
S1 C39 H39A 109.5 . .
S1' C39 H39B 70.3 . .
S1 C39 H39B 109.5 . .
H39A C39 H39B 109.5 . .
S1' C39 H39C 116.1 . .
S1 C39 H39C 109.5 . .
H39A C39 H39C 109.5 . .
H39B C39 H39C 109.5 . .
S1' C39 H39D 109.3 . .
S1 C39 H39D 122.5 . .
H39A C39 H39D 118.9 . .
H39B C39 H39D 82.7 . .
H39C C39 H39D 26.9 . .
S1' C39 H39E 109.4 . .
S1 C39 H39E 125.3 . .
H39A C39 H39E 50.2 . .
H39B C39 H39E 59.2 . .
H39C C39 H39E 125.0 . .
H39D C39 H39E 109.5 . .
S1' C39 H39F 109.7 . .
S1 C39 H39F 69.8 . .
H39A C39 H39F 59.7 . .
H39B C39 H39F 166.4 . .
H39C C39 H39F 83.0 . .
H39D C39 H39F 109.5 . .
H39E C39 H39F 109.5 . .
S1 C40 H40A 109.5 . .
S1 C40 H40B 109.5 . .
H40A C40 H40B 109.5 . .
S1 C40 H40C 109.5 . .
H40A C40 H40C 109.5 . .
H40B C40 H40C 109.5 . .
S1' C40' H40D 109.5 . .
S1' C40' H40E 109.5 . .
H40D C40' H40E 109.5 . .
S1' C40' H40F 109.5 . .
H40D C40' H40F 109.5 . .
H40E C40' H40F 109.5 . .
S2 C41 S2' 50.0(4) . .
S2 C41 H41A 109.5 . .
S2' C41 H41A 129.7 . .
S2 C41 H41B 109.5 . .
S2' C41 H41B 59.7 . .
H41A C41 H41B 109.5 . .
S2 C41 H41C 109.5 . .
S2' C41 H41C 120.5 . .
H41A C41 H41C 109.5 . .
H41B C41 H41C 109.5 . .
S2 C41 H41D 98.1 . .
S2' C41 H41D 95.9 . .
H41A C41 H41D 35.8 . .
H41B C41 H41D 82.6 . .
H41C C41 H41D 143.1 . .
S2 C41 H41E 152.2 . .
S2' C41 H41E 131.3 . .
H41A C41 H41E 89.0 . .
H41B C41 H41E 82.1 . .
H41C C41 H41E 43.2 . .
H41D C41 H41E 108.7 . .
S2 C41 H41F 54.6 . .
S2' C41 H41F 102.9 . .
H41A C41 H41F 87.3 . .
H41B C41 H41F 161.0 . .
H41C C41 H41F 71.4 . .
H41D C41 H41F 108.3 . .
H41E C41 H41F 107.9 . .
S2' C42 S2 47.6(4) . .
S2' C42 H42A 116.7 . .
S2 C42 H42A 109.5 . .
S2' C42 H42B 133.1 . .
S2 C42 H42B 109.5 . .
H42A C42 H42B 109.5 . .
S2' C42 H42C 62.7 . .
S2 C42 H42C 109.5 . .
H42A C42 H42C 109.5 . .
H42B C42 H42C 109.5 . .
S2' C42 H42D 109.9 . .
S2 C42 H42D 64.7 . .
H42A C42 H42D 67.3 . .
H42B C42 H42D 80.1 . .
H42C C42 H42D 170.3 . .
S2' C42 H42E 110.1 . .
S2 C42 H42E 112.1 . .
H42A C42 H42E 131.1 . .
H42B C42 H42E 31.4 . .
H42C C42 H42E 79.6 . .
H42D C42 H42E 109.5 . .
S2' C42 H42F 108.4 . .
S2 C42 H42F 137.4 . .
H42A C42 H42F 42.8 . .
H42B C42 H42F 110.8 . .
H42C C42 H42F 69.1 . .
H42D C42 H42F 109.5 . .
H42E C42 H42F 109.5 . .
S3' C43 S3 45.7(6) . .
S3' C43 H43A 120.4 . .
S3 C43 H43A 109.5 . .
S3' C43 H43B 64.0 . .
S3 C43 H43B 109.5 . .
H43A C43 H43B 109.5 . .
S3' C43 H43C 129.1 . .
S3 C43 H43C 109.5 . .
H43A C43 H43C 109.5 . .
H43B C43 H43C 109.5 . .
S3' C43 H43D 108.2 . .
S3 C43 H43D 121.9 . .
H43A C43 H43D 29.1 . .
H43B C43 H43D 80.4 . .
H43C C43 H43D 120.8 . .
S3' C43 H43E 109.1 . .
S3 C43 H43E 127.2 . .
H43A C43 H43E 121.8 . .
H43B C43 H43E 66.1 . .
H43C C43 H43E 43.5 . .
H43D C43 H43E 109.5 . .
S3' C43 H43F 111.1 . .
S3 C43 H43F 65.5 . .
H43A C43 H43F 80.4 . .
H43B C43 H43F 170.1 . .
H43C C43 H43F 66.2 . .
H43D C43 H43F 109.5 . .
H43E C43 H43F 109.5 . .
S3 C44 S3' 43.5(5) . .
S3 C44 H44A 109.5 . .
S3' C44 H44A 125.7 . .
S3 C44 H44B 109.5 . .
S3' C44 H44B 123.2 . .
H44A C44 H44B 109.5 . .
S3 C44 H44C 109.5 . .
S3' C44 H44C 66.0 . .
H44A C44 H44C 109.5 . .
H44B C44 H44C 109.5 . .
S3 C44 H44D 68.5 . .
S3' C44 H44D 111.0 . .
H44A C44 H44D 60.9 . .
H44B C44 H44D 83.2 . .
H44C C44 H44D 166.7 . .
S3 C44 H44E 115.8 . .
S3' C44 H44E 108.6 . .
H44A C44 H44E 125.0 . .
H44B C44 H44E 26.5 . .
H44C C44 H44E 83.4 . .
H44D C44 H44E 109.5 . .
S3 C44 H44F 132.5 . .
S3' C44 H44F 108.8 . .
H44A C44 H44F 48.6 . .
H44B C44 H44F 117.5 . .
H44C C44 H44F 61.6 . .
H44D C44 H44F 109.5 . .
H44E C44 H44F 109.5 . .
O14 C45 N5 116(10) . .
O14 C45 H45 121.9 . .
N5 C45 H45 121.9 . .
N5' C45' O14' 119(10) . .
N5' C45' H45' 120.5 . .
O14' C45' H45' 120.5 . .
N5' C46' H46D 109.5 . .
H46D C46' H46E 109.5 . .
H46D C46' H46F 109.5 . .
H46E C46' H46F 109.5 . .
N5' C47' H47D 109.5 . .
N5' C47' H47E 109.5 . .
H47D C47' H47E 109.5 . .
H47D C47' H47F 109.5 . .
H47E C47' H47F 109.5 . .

loop_
_geom_bond_atom_site_label_1
_geom_bond_atom_site_label_2
_geom_bond_distance
_geom_bond_site_symmetry_2
Co1 O8 2.019(4) 1_455
Co1 O1 2.041(4) .
Co1 N3 2.146(6) .
Co1 O4 2.171(4) 4_566
Co1 O10 2.175(4) 2_646
Co1 O3 2.181(4) 4_566
Co1 C2 2.494(5) 4_566
Co2 O2 2.028(4) .
Co2 O11 2.046(4) .
Co2 O7 2.060(4) 1_455
Co2 O9 2.125(4) 2_646
Co2 N4 2.130(5) .
Co2 O10 2.241(4) 2_646
Co2 C28 2.512(6) 2_646
N1 C9 1.346(9) .
N1 C7 1.421(7) .
N1 H1 0.8800 .
N2 C20 1.339(7) .
N2 C21 1.417(7) .
N2 H2 0.8800 .
N3 C29 1.316(10) .
N3 C33 1.322(9) .
N4 C38 1.283(9) .
N4 C34 1.360(10) .
N5 C45 1.3(3) .
N5 C46 1.5(4) .
N5 C47 1.5(3) .
N5' C45' 1.1(10) .
N5' C46' 1.4(10) .
N5' C47' 1.7(7) .
O1 C1 1.258(7) .
O2 C1 1.260(7) .
O3 C2 1.254(7) .
O3 Co1 2.181(4) 4_565
O4 C2 1.259(7) .
O4 Co1 2.171(4) 4_565
O5 C9 1.284(19) .
O5' C9 1.31(4) .
O6 C20 1.221(7) .
O7 C27 1.242(7) .
O7 Co2 2.060(4) 1_655
O8 C27 1.254(6) .
O8 Co1 2.019(4) 1_655
O9 C28 1.256(7) .
O9 Co2 2.125(4) 2_656
O10 C28 1.266(7) .
O10 Co1 2.175(4) 2_656
O10 Co2 2.241(4) 2_656
O11 S1 1.413(5) .
O11 S1' 1.642(7) .
O12 S2' 1.479(8) .
O12 S2 1.558(8) .
O13 S3 1.460(8) .
O13 S3' 1.465(13) .
O14 C45 1.22(5) .
S1 C40 1.76(2) .
S1 C39 1.815(10) .
S1 H39F 1.7389 .
S2 C41 1.661(11) .
S2 C42 1.820(13) .
S2 H41F 1.3544 .
S2 H42D 1.6574 .
S3 C44 1.740(12) .
S3 C43 1.771(12) .
S3 H43F 1.6300 .
S3 H44D 1.6537 .
O14' C45' 1.24(15) .
S1' C39 1.706(10) .
S1' C40' 1.76(2) .
S2' C41 1.742(13) .
S2' C42 1.746(13) .
S3' C43 1.671(17) .
S3' C44 1.86(2) .
C1 C3 1.511(8) .
C2 C5 1.509(7) .
C2 Co1 2.494(5) 4_565
C3 C4 1.386(8) .
C3 C8 1.393(8) .
C4 C5 1.390(8) .
C4 H4 0.9500 .
C5 C6 1.386(7) .
C6 C7 1.397(8) .
C6 H6 0.9500 .
C7 C8 1.390(8) .
C8 H8 0.9500 .
C9 C10 1.512(9) .
C10 C19 1.341(10) .
C10 C11 1.401(10) .
C11 C12 1.379(10) .
C11 H11 0.9500 .
C12 C13 1.396(10) .
C12 H12 0.9500 .
C13 C14 1.407(9) .
C13 C18 1.418(9) .
C14 C15 1.368(9) .
C14 H14 0.9500 .
C15 C16 1.387(9) .
C15 C20 1.514(7) .
C16 C17 1.361(9) .
C16 H16 0.9500 .
C17 C18 1.410(10) .
C17 H17 0.9500 .
C18 C19 1.416(9) .
C19 H19 0.9500 .
C21 C26 1.399(8) .
C21 C22 1.408(8) .
C22 C23 1.389(7) .
C22 H22 0.9500 .
C23 C24 1.389(8) .
C23 C27 1.512(8) .
C24 C25 1.385(8) .
C24 H24 0.9500 .
C25 C26 1.393(8) .
C25 C28 1.488(8) .
C26 H26 0.9500 .
C28 Co2 2.512(6) 2_656
C29 C30 1.369(13) .
C29 H29 0.9500 .
C30 C31 1.372(13) .
C30 H30 0.9500 .
C31 C32 1.367(13) .
C31 H31 0.9500 .
C32 C33 1.374(12) .
C32 H32 0.9500 .
C33 H33 0.9500 .
C34 C35 1.387(12) .
C34 H34 0.9500 .
C35 C36 1.363(13) .
C35 H35 0.9500 .
C36 C37 1.402(14) .
C36 H36 0.9500 .
C37 C38 1.392(12) .
C37 H37 0.9500 .
C38 H38 0.9500 .
C39 H39A 0.9800 .
C39 H39B 0.9800 .
C39 H39C 0.9800 .
C39 H39D 0.9797 .
C39 H39E 0.9800 .
C39 H39F 0.9804 .
C40 H40A 0.9800 .
C40 H40B 0.9800 .
C40 H40C 0.9800 .
C40' H40D 0.9800 .
C40' H40E 0.9800 .
C40' H40F 0.9800 .
C41 H41A 0.9800 .
C41 H41B 0.9800 .
C41 H41C 0.9800 .
C41 H41D 0.9701 .
C41 H41E 0.9697 .
C41 H41F 0.9702 .
C42 H42A 0.9800 .
C42 H42B 0.9800 .
C42 H42C 0.9800 .
C42 H42D 0.9801 .
C42 H42E 0.9799 .
C42 H42F 0.9800 .
C43 H43A 0.9800 .
C43 H43B 0.9800 .
C43 H43C 0.9800 .
C43 H43D 0.9801 .
C43 H43E 0.9799 .
C43 H43F 0.9800 .
C44 H44A 0.9800 .
C44 H44B 0.9800 .
C44 H44C 0.9800 .
C44 H44D 0.9801 .
C44 H44E 0.9800 .
C44 H44F 0.9801 .
C45 H45 0.9500 .
C46 H46A 0.9800 .
C46 H46B 0.9800 .
C46 H46C 0.9800 .
C47 H47A 0.9800 .
C47 H47B 0.9800 .
C47 H47C 0.9800 .
C45' H45' 0.9500 .
C46' H46D 0.9800 .
C46' H46E 0.9800 .
C46' H46F 0.9800 .
C47' H47D 0.9800 .
C47' H47E 0.9800 .
C47' H47F 0.9800 .
